data_4064253
loop_
_publ_author_name
'Figueroa, Ruth'
'Froese, Robert D.'
'He, Yiyong'
'Klosin, Jerzy'
'Theriault, Curt N.'
'Abboud, Khalil A.'

_publ_section_title
;
 Synthesis of Imino-Enamido Hafnium and Zirconium Complexes: A New Family
 of Olefin Polymerization Catalysts with Ultrahigh-Molecular-Weight
 Capabilities
;
_journal_issue 6
_journal_name_full Organometallics
_journal_page_first 1695
_journal_paper_doi 10.1021/om101207a
_journal_volume 30
_journal_year 2011
_chemical_formula_sum 'C43 H54 N2 Zr'
_chemical_formula_weight 690.10
_chemical_name_systematic
; 
 ? 
;
_space_group_IT_number 14
_symmetry_cell_setting monoclinic
_symmetry_space_group_name_Hall '-P 2yn'
_symmetry_space_group_name_H-M 'P 1 21/n 1'
_atom_sites_solution_hydrogens geom
_atom_sites_solution_primary direct
_atom_sites_solution_secondary difmap
_audit_creation_method SHELXL-97
_audit_update_record
; 
2008-04-11 # Formatted by publCIF 
;
_cell_angle_alpha 90.00
_cell_angle_beta 102.977(1)
_cell_angle_gamma 90.00
_cell_formula_units_Z 4
_cell_length_a 9.5524(6)
_cell_length_b 21.5376(13)
_cell_length_c 18.9705(11)
_cell_measurement_reflns_used 187
_cell_measurement_temperature 173(2)
_cell_measurement_theta_max 28.0
_cell_measurement_theta_min 2.0
_cell_volume 3803.2(4)
_computing_cell_refinement 'Bruker SMART v5.624 & SAINT 6.36a (Bruker 1998)'
_computing_data_collection 'Bruker SMART v5.624 (Bruker 1998)'
_computing_data_reduction 'Bruker SHELXTL v6.14 (Bruker 2000)'
_computing_molecular_graphics 'Bruker SHELXTL v6.14'
_computing_publication_material 'Bruker SHELXTL v6.14'
_computing_structure_refinement 'Bruker SHELXTL v6.14'
_computing_structure_solution 'Bruker SHELXTL v6.14'
_diffrn_ambient_temperature 173(2)
_diffrn_measured_fraction_theta_full 0.993
_diffrn_measured_fraction_theta_max 0.993
_diffrn_measurement_device_type 'SMART CCD area detector'
_diffrn_measurement_method '\w scans'
_diffrn_radiation_monochromator graphite
_diffrn_radiation_source 'fine-focus sealed tube'
_diffrn_radiation_type MoK\a
_diffrn_radiation_wavelength 0.71073
_diffrn_reflns_av_R_equivalents 0.0735
_diffrn_reflns_av_sigmaI/netI 0.0725
_diffrn_reflns_limit_h_max 12
_diffrn_reflns_limit_h_min -12
_diffrn_reflns_limit_k_max 27
_diffrn_reflns_limit_k_min -26
_diffrn_reflns_limit_l_max 24
_diffrn_reflns_limit_l_min -18
_diffrn_reflns_number 24307
_diffrn_reflns_theta_full 27.50
_diffrn_reflns_theta_max 27.50
_diffrn_reflns_theta_min 1.45
_diffrn_standards_decay_% 1
_diffrn_standards_number 0
_exptl_absorpt_coefficient_mu 0.319
_exptl_absorpt_correction_T_max 0.9657
_exptl_absorpt_correction_T_min 0.8992
_exptl_absorpt_correction_type integration
_exptl_absorpt_process_details 'based on measured indexed crystal faces, Bruker SHELXTL  v6.12 (Bruker 1998)'
_exptl_crystal_colour yellow
_exptl_crystal_density_diffrn 1.205
_exptl_crystal_density_method 'not measured'
_exptl_crystal_description plates
_exptl_crystal_F_000 1464
_exptl_crystal_size_max 0.34
_exptl_crystal_size_mid 0.30
_exptl_crystal_size_min 0.11
_refine_diff_density_max 0.352
_refine_diff_density_min -0.307
_refine_diff_density_rms 0.057
_refine_ls_extinction_method none
_refine_ls_goodness_of_fit_ref 0.950
_refine_ls_hydrogen_treatment constr
_refine_ls_matrix_type full
_refine_ls_number_parameters 415
_refine_ls_number_reflns 8682
_refine_ls_number_restraints 0
_refine_ls_restrained_S_all 0.950
_refine_ls_R_factor_all 0.0696
_refine_ls_R_factor_gt 0.0422
_refine_ls_shift/su_max 0.001
_refine_ls_shift/su_mean 0.000
_refine_ls_structure_factor_coef Fsqd
_refine_ls_weighting_details 'calc w=1/[\s^2^(Fo^2^)+(0.0441P)^2^] where P=(Fo^2^+2Fc^2^)/3'
_refine_ls_weighting_scheme calc
_refine_ls_wR_factor_gt 0.0896
_refine_ls_wR_factor_ref 0.0977
_reflns_number_gt 6150
_reflns_number_total 8682
_reflns_threshold_expression I>2\s(I)
_cod_data_source_file om101207a_si_002.cif
_cod_data_source_block 22
_cod_depositor_comments
;
The following automatic conversions were performed:

'_symmetry_cell_setting' value 'Monoclinic' changed to 'monoclinic'
according to /home/saulius/struct/CIF-dictionaries/cif_core.dic
dictionary named 'cif_core.dic' version 2.4.1 from 2010-06-29.

Automatic conversion script
Id: cif_fix_values 1715 2011-07-08 13:25:40Z adriana 
;
_cod_original_sg_symbol_H-M P21/n
_cod_database_code 4064253

loop_
_symmetry_equiv_pos_as_xyz
'x, y, z'
'-x+1/2, y+1/2, -z+1/2'
'-x, -y, -z'
'x-1/2, -y-1/2, z-1/2'

loop_
_atom_site_label
_atom_site_type_symbol
_atom_site_fract_x
_atom_site_fract_y
_atom_site_fract_z
_atom_site_U_iso_or_equiv
_atom_site_adp_type
_atom_site_occupancy
_atom_site_symmetry_multiplicity
_atom_site_calc_flag
_atom_site_refinement_flags
Zr1 Zr 0.08116(2) 0.223280(9) 0.762798(11) 0.02826(7) Uani 1 1 d .
N1 N 0.18842(19) 0.19813(8) 0.66760(9) 0.0310(4) Uani 1 1 d .
N2 N 0.16158(18) 0.13075(8) 0.77794(9) 0.0266(4) Uani 1 1 d .
C1 C 0.2134(3) 0.13987(10) 0.66044(12) 0.0356(5) Uani 1 1 d .
C2 C 0.2556(4) 0.11129(11) 0.59563(13) 0.0574(8) Uani 1 1 d .
H2A H 0.3596 0.1179 0.5994 0.069 Uiso 1 1 calc R
H2B H 0.2026 0.1322 0.5511 0.069 Uiso 1 1 calc R
C3 C 0.2233(4) 0.04226(12) 0.59029(15) 0.0732(10) Uani 1 1 d .
H3A H 0.1181 0.0357 0.5802 0.088 Uiso 1 1 calc R
H3B H 0.2594 0.0243 0.5497 0.088 Uiso 1 1 calc R
C4 C 0.2937(4) 0.00970(12) 0.66015(14) 0.0622(9) Uani 1 1 d .
H4A H 0.2596 -0.0338 0.6586 0.075 Uiso 1 1 calc R
H4B H 0.3991 0.0091 0.6652 0.075 Uiso 1 1 calc R
C5 C 0.2592(3) 0.04177(11) 0.72357(13) 0.0406(6) Uani 1 1 d .
H5A H 0.2737 0.0196 0.7679 0.049 Uiso 1 1 calc R
C6 C 0.2085(2) 0.10031(10) 0.72231(11) 0.0313(5) Uani 1 1 d .
C7 C 0.2101(3) 0.24273(10) 0.61181(12) 0.0352(5) Uani 1 1 d .
H7A H 0.1539 0.2808 0.6152 0.042 Uiso 1 1 calc R
H7B H 0.1731 0.2243 0.5634 0.042 Uiso 1 1 calc R
C8 C 0.3674(3) 0.26025(11) 0.61949(13) 0.0391(6) Uani 1 1 d .
H8A H 0.4222 0.2229 0.6114 0.047 Uiso 1 1 calc R
H8B H 0.4070 0.2751 0.6694 0.047 Uiso 1 1 calc R
C9 C 0.3869(3) 0.31072(11) 0.56600(13) 0.0429(6) Uani 1 1 d .
H9A H 0.3484 0.2956 0.5161 0.051 Uiso 1 1 calc R
H9B H 0.3304 0.3477 0.5735 0.051 Uiso 1 1 calc R
C10 C 0.5428(3) 0.32946(13) 0.57381(15) 0.0572(7) Uani 1 1 d .
H10A H 0.5492 0.3618 0.5384 0.086 Uiso 1 1 calc R
H10B H 0.5989 0.2932 0.5654 0.086 Uiso 1 1 calc R
H10C H 0.5809 0.3454 0.6227 0.086 Uiso 1 1 calc R
C11 C 0.1774(2) 0.09413(10) 0.84320(11) 0.0287(5) Uani 1 1 d .
C12 C 0.2987(2) 0.10387(10) 0.89981(11) 0.0323(5) Uani 1 1 d .
C13 C 0.3142(3) 0.06774(12) 0.96189(12) 0.0425(6) Uani 1 1 d .
H13A H 0.3952 0.0741 1.0006 0.051 Uiso 1 1 calc R
C14 C 0.2151(3) 0.02304(12) 0.96858(13) 0.0462(6) Uani 1 1 d .
H14A H 0.2282 -0.0013 1.0113 0.055 Uiso 1 1 calc R
C15 C 0.0971(3) 0.01385(11) 0.91301(13) 0.0418(6) Uani 1 1 d .
H15A H 0.0288 -0.0169 0.9180 0.050 Uiso 1 1 calc R
C16 C 0.0752(2) 0.04873(10) 0.84933(12) 0.0326(5) Uani 1 1 d .
C17 C 0.4127(3) 0.15150(11) 0.89493(12) 0.0387(6) Uani 1 1 d .
H17A H 0.3808 0.1740 0.8480 0.046 Uiso 1 1 calc R
C18 C 0.5555(3) 0.12096(14) 0.8947(2) 0.0784(10) Uani 1 1 d .
H18A H 0.5425 0.0903 0.8556 0.118 Uiso 1 1 calc R
H18B H 0.5919 0.1002 0.9412 0.118 Uiso 1 1 calc R
H18C H 0.6244 0.1526 0.8872 0.118 Uiso 1 1 calc R
C19 C 0.4310(3) 0.19933(13) 0.95545(15) 0.0655(9) Uani 1 1 d .
H19A H 0.3381 0.2188 0.9551 0.098 Uiso 1 1 calc R
H19B H 0.4996 0.2312 0.9481 0.098 Uiso 1 1 calc R
H19C H 0.4671 0.1788 1.0021 0.098 Uiso 1 1 calc R
C20 C -0.0576(2) 0.03682(11) 0.78990(13) 0.0381(6) Uani 1 1 d .
H20A H -0.0639 0.0703 0.7528 0.046 Uiso 1 1 calc R
C21 C -0.1940(3) 0.03928(12) 0.81936(16) 0.0539(7) Uani 1 1 d .
H21A H -0.1988 0.0792 0.8435 0.081 Uiso 1 1 calc R
H21B H -0.1923 0.0055 0.8541 0.081 Uiso 1 1 calc R
H21C H -0.2784 0.0347 0.7793 0.081 Uiso 1 1 calc R
C22 C -0.0517(3) -0.02593(12) 0.75236(14) 0.0501(7) Uani 1 1 d .
H22A H 0.0354 -0.0280 0.7333 0.075 Uiso 1 1 calc R
H22B H -0.1364 -0.0303 0.7125 0.075 Uiso 1 1 calc R
H22C H -0.0503 -0.0596 0.7873 0.075 Uiso 1 1 calc R
C23 C 0.2347(3) 0.30008(11) 0.81150(13) 0.0429(6) Uani 1 1 d .
H23A H 0.2358 0.3081 0.8630 0.051 Uiso 1 1 calc R
H23B H 0.3336 0.2934 0.8051 0.051 Uiso 1 1 calc R
C24 C 0.1556(3) 0.34771(10) 0.76246(12) 0.0332(5) Uani 1 1 d .
C25 C 0.0153(3) 0.36313(10) 0.76543(12) 0.0354(5) Uani 1 1 d .
H25A H -0.0245 0.3459 0.8027 0.042 Uiso 1 1 calc R
C26 C -0.0677(3) 0.40278(11) 0.71561(13) 0.0425(6) Uani 1 1 d .
H26A H -0.1631 0.4122 0.7190 0.051 Uiso 1 1 calc R
C27 C -0.0125(3) 0.42866(11) 0.66109(13) 0.0444(6) Uani 1 1 d .
H27A H -0.0697 0.4556 0.6266 0.053 Uiso 1 1 calc R
C28 C 0.1261(3) 0.41506(11) 0.65729(13) 0.0453(6) Uani 1 1 d .
H28A H 0.1651 0.4331 0.6202 0.054 Uiso 1 1 calc R
C29 C 0.2094(3) 0.37539(11) 0.70673(13) 0.0407(6) Uani 1 1 d .
H29A H 0.3050 0.3666 0.7030 0.049 Uiso 1 1 calc R
C30 C -0.0384(3) 0.20318(12) 0.85308(14) 0.0484(7) Uani 1 1 d .
H30A H -0.1107 0.1704 0.8363 0.058 Uiso 1 1 calc R
H30B H 0.0312 0.1870 0.8959 0.058 Uiso 1 1 calc R
C31 C -0.1114(3) 0.25819(11) 0.87498(13) 0.0388(6) Uani 1 1 d .
C32 C -0.0404(3) 0.29916(13) 0.92884(12) 0.0455(6) Uani 1 1 d .
H32A H 0.0534 0.2892 0.9556 0.055 Uiso 1 1 calc R
C33 C -0.1041(3) 0.35341(13) 0.94367(14) 0.0535(7) Uani 1 1 d .
H33A H -0.0532 0.3804 0.9802 0.064 Uiso 1 1 calc R
C34 C -0.2405(3) 0.36926(13) 0.90647(15) 0.0546(7) Uani 1 1 d .
H34A H -0.2829 0.4072 0.9166 0.066 Uiso 1 1 calc R
C35 C -0.3136(3) 0.32975(13) 0.85491(14) 0.0504(7) Uani 1 1 d .
H35A H -0.4082 0.3400 0.8295 0.061 Uiso 1 1 calc R
C36 C -0.2512(3) 0.27480(12) 0.83922(14) 0.0448(6) Uani 1 1 d .
H36A H -0.3045 0.2478 0.8034 0.054 Uiso 1 1 calc R
C37 C -0.1146(2) 0.24070(10) 0.67059(12) 0.0374(6) Uani 1 1 d .
H37A H -0.1890 0.2624 0.6901 0.045 Uiso 1 1 calc R
H37B H -0.0862 0.2684 0.6345 0.045 Uiso 1 1 calc R
C38 C -0.1772(2) 0.18292(11) 0.63380(13) 0.0393(6) Uani 1 1 d .
C39 C -0.1412(3) 0.16149(13) 0.57073(14) 0.0552(7) Uani 1 1 d .
H39A H -0.0783 0.1856 0.5494 0.066 Uiso 1 1 calc R
C40 C -0.1944(4) 0.10627(16) 0.53845(18) 0.0754(10) Uani 1 1 d .
H40A H -0.1682 0.0930 0.4954 0.090 Uiso 1 1 calc R
C41 C -0.2849(4) 0.07052(15) 0.5684(2) 0.0749(10) Uani 1 1 d .
H41A H -0.3203 0.0322 0.5466 0.090 Uiso 1 1 calc R
C42 C -0.3238(3) 0.09027(14) 0.62978(18) 0.0674(9) Uani 1 1 d .
H42A H -0.3870 0.0658 0.6505 0.081 Uiso 1 1 calc R
C43 C -0.2712(3) 0.14617(13) 0.66203(15) 0.0531(7) Uani 1 1 d .
H43A H -0.3002 0.1595 0.7043 0.064 Uiso 1 1 calc R

loop_
_atom_site_aniso_label
_atom_site_aniso_U_11
_atom_site_aniso_U_22
_atom_site_aniso_U_33
_atom_site_aniso_U_23
_atom_site_aniso_U_13
_atom_site_aniso_U_12
Zr1 0.03058(12) 0.02564(12) 0.02738(12) -0.00143(9) 0.00405(8) 0.00336(10)
N1 0.0378(11) 0.0280(10) 0.0268(9) 0.0068(8) 0.0068(8) 0.0054(8)
N2 0.0296(10) 0.0276(9) 0.0239(9) 0.0032(7) 0.0086(7) 0.0031(8)
C1 0.0455(14) 0.0315(12) 0.0327(12) 0.0017(10) 0.0152(10) 0.0078(11)
C2 0.108(3) 0.0350(14) 0.0403(14) 0.0099(11) 0.0414(15) 0.0233(15)
C3 0.148(3) 0.0333(15) 0.0491(17) -0.0028(13) 0.0457(19) 0.0200(18)
C4 0.109(3) 0.0306(14) 0.0636(19) 0.0113(13) 0.0540(18) 0.0193(15)
C5 0.0536(16) 0.0348(13) 0.0389(13) 0.0113(11) 0.0223(12) 0.0124(12)
C6 0.0382(13) 0.0260(11) 0.0310(12) 0.0042(9) 0.0107(10) 0.0045(10)
C7 0.0498(15) 0.0274(12) 0.0300(12) 0.0084(9) 0.0122(10) 0.0089(10)
C8 0.0478(15) 0.0341(13) 0.0377(13) 0.0063(10) 0.0141(11) 0.0105(11)
C9 0.0545(16) 0.0377(14) 0.0412(14) 0.0067(11) 0.0208(12) 0.0081(12)
C10 0.0624(19) 0.0498(17) 0.0640(18) 0.0032(14) 0.0242(15) -0.0047(14)
C11 0.0339(12) 0.0280(11) 0.0261(11) 0.0022(9) 0.0110(9) 0.0064(10)
C12 0.0370(13) 0.0324(12) 0.0284(11) -0.0021(9) 0.0091(9) 0.0052(10)
C13 0.0499(16) 0.0486(16) 0.0274(12) 0.0030(11) 0.0053(11) 0.0062(13)
C14 0.0633(18) 0.0481(16) 0.0310(13) 0.0133(11) 0.0189(12) 0.0110(14)
C15 0.0498(16) 0.0374(14) 0.0447(14) 0.0078(11) 0.0243(12) 0.0020(12)
C16 0.0338(13) 0.0335(12) 0.0341(12) 0.0026(10) 0.0156(10) 0.0046(10)
C17 0.0409(14) 0.0380(14) 0.0334(13) 0.0024(10) 0.0007(10) 0.0001(11)
C18 0.0513(19) 0.059(2) 0.132(3) -0.005(2) 0.037(2) -0.0034(16)
C19 0.077(2) 0.0577(19) 0.0552(18) -0.0134(14) 0.0003(16) -0.0150(16)
C20 0.0360(13) 0.0340(13) 0.0455(14) 0.0027(11) 0.0117(11) -0.0004(10)
C21 0.0392(15) 0.0452(16) 0.083(2) -0.0062(14) 0.0247(14) -0.0076(12)
C22 0.0478(16) 0.0479(16) 0.0557(17) -0.0073(13) 0.0139(13) -0.0025(13)
C23 0.0412(14) 0.0374(13) 0.0457(15) -0.0047(11) 0.0005(11) 0.0002(11)
C24 0.0412(14) 0.0223(11) 0.0346(12) -0.0070(9) 0.0056(10) -0.0069(10)
C25 0.0421(14) 0.0318(13) 0.0348(13) -0.0001(10) 0.0138(10) -0.0052(11)
C26 0.0404(14) 0.0373(14) 0.0497(15) -0.0023(11) 0.0103(12) 0.0039(11)
C27 0.0628(18) 0.0326(13) 0.0363(14) -0.0011(11) 0.0075(12) 0.0050(12)
C28 0.0701(19) 0.0288(13) 0.0434(14) -0.0049(11) 0.0265(13) -0.0067(13)
C29 0.0389(14) 0.0294(13) 0.0580(16) -0.0129(12) 0.0195(12) -0.0074(11)
C30 0.0603(18) 0.0416(15) 0.0487(16) 0.0009(12) 0.0235(13) 0.0086(13)
C31 0.0498(15) 0.0355(13) 0.0386(13) 0.0058(10) 0.0255(12) 0.0004(11)
C32 0.0506(16) 0.0600(17) 0.0294(13) 0.0037(12) 0.0163(11) 0.0027(13)
C33 0.077(2) 0.0542(17) 0.0350(14) -0.0111(12) 0.0250(14) -0.0058(15)
C34 0.078(2) 0.0413(15) 0.0527(17) -0.0040(13) 0.0312(15) 0.0077(15)
C35 0.0470(16) 0.0554(17) 0.0536(16) 0.0026(14) 0.0214(13) 0.0082(13)
C36 0.0444(15) 0.0427(14) 0.0515(15) -0.0029(12) 0.0195(12) -0.0062(13)
C37 0.0378(13) 0.0320(13) 0.0395(13) -0.0021(10) 0.0024(10) 0.0057(10)
C38 0.0338(13) 0.0376(14) 0.0386(13) -0.0015(11) -0.0084(10) 0.0081(11)
C39 0.0556(17) 0.0567(18) 0.0489(16) -0.0136(14) 0.0027(13) -0.0014(14)
C40 0.078(2) 0.069(2) 0.073(2) -0.0351(18) 0.0038(18) -0.0045(19)
C41 0.076(2) 0.0477(19) 0.085(3) -0.0210(17) -0.016(2) -0.0036(17)
C42 0.0557(19) 0.059(2) 0.075(2) 0.0054(17) -0.0107(16) -0.0162(16)
C43 0.0427(16) 0.0536(17) 0.0559(17) -0.0028(14) -0.0038(13) -0.0057(13)

loop_
_atom_type_symbol
_atom_type_description
_atom_type_scat_dispersion_real
_atom_type_scat_dispersion_imag
_atom_type_scat_source
C C 0.0033 0.0016 'International Tables Vol C Tables 4.2.6.8 and 6.1.1.4'
H H 0.0000 0.0000 'International Tables Vol C Tables 4.2.6.8 and 6.1.1.4'
N N 0.0061 0.0033 'International Tables Vol C Tables 4.2.6.8 and 6.1.1.4'
Zr Zr -2.9673 0.5597 'International Tables Vol C Tables 4.2.6.8 and 6.1.1.4'

loop_
_geom_angle_atom_site_label_1
_geom_angle_atom_site_label_2
_geom_angle_atom_site_label_3
_geom_angle
N2 Zr1 C23 116.54(8)
N2 Zr1 C37 117.68(7)
C23 Zr1 C37 122.38(8)
N2 Zr1 C30 87.01(8)
C23 Zr1 C30 102.58(10)
C37 Zr1 C30 98.22(9)
N2 Zr1 N1 71.31(6)
C23 Zr1 N1 97.39(8)
C37 Zr1 N1 82.62(8)
C30 Zr1 N1 155.51(8)
N2 Zr1 C24 144.96(7)
C23 Zr1 C24 32.05(7)
C37 Zr1 C24 90.33(7)
C30 Zr1 C24 110.72(8)
N1 Zr1 C24 93.73(7)
C1 N1 C7 119.85(19)
C1 N1 Zr1 115.56(15)
C7 N1 Zr1 124.08(14)
C6 N2 C11 113.61(16)
C6 N2 Zr1 120.21(13)
C11 N2 Zr1 126.16(13)
N1 C1 C6 116.29(19)
N1 C1 C2 124.9(2)
C6 C1 C2 118.7(2)
C1 C2 C3 111.5(2)
C1 C2 H2A 109.3
C3 C2 H2A 109.3
C1 C2 H2B 109.3
C3 C2 H2B 109.3
H2A C2 H2B 108.0
C4 C3 C2 110.6(3)
C4 C3 H3A 109.5
C2 C3 H3A 109.5
C4 C3 H3B 109.5
C2 C3 H3B 109.5
H3A C3 H3B 108.1
C5 C4 C3 110.9(2)
C5 C4 H4A 109.5
C3 C4 H4A 109.5
C5 C4 H4B 109.5
C3 C4 H4B 109.5
H4A C4 H4B 108.0
C6 C5 C4 124.3(2)
C6 C5 H5A 117.8
C4 C5 H5A 117.8
C5 C6 N2 126.8(2)
C5 C6 C1 118.9(2)
N2 C6 C1 114.00(18)
N1 C7 C8 112.72(18)
N1 C7 H7A 109.0
C8 C7 H7A 109.0
N1 C7 H7B 109.0
C8 C7 H7B 109.0
H7A C7 H7B 107.8
C7 C8 C9 112.18(19)
C7 C8 H8A 109.2
C9 C8 H8A 109.2
C7 C8 H8B 109.2
C9 C8 H8B 109.2
H8A C8 H8B 107.9
C10 C9 C8 112.8(2)
C10 C9 H9A 109.0
C8 C9 H9A 109.0
C10 C9 H9B 109.0
C8 C9 H9B 109.0
H9A C9 H9B 107.8
C9 C10 H10A 109.5
C9 C10 H10B 109.5
H10A C10 H10B 109.5
C9 C10 H10C 109.5
H10A C10 H10C 109.5
H10B C10 H10C 109.5
C16 C11 C12 120.58(19)
C16 C11 N2 120.62(19)
C12 C11 N2 118.78(19)
C13 C12 C11 118.4(2)
C13 C12 C17 119.3(2)
C11 C12 C17 122.31(19)
C14 C13 C12 121.7(2)
C14 C13 H13A 119.2
C12 C13 H13A 119.2
C15 C14 C13 119.5(2)
C15 C14 H14A 120.2
C13 C14 H14A 120.2
C14 C15 C16 121.6(2)
C14 C15 H15A 119.2
C16 C15 H15A 119.2
C15 C16 C11 118.3(2)
C15 C16 C20 119.3(2)
C11 C16 C20 122.44(19)
C12 C17 C18 111.5(2)
C12 C17 C19 112.0(2)
C18 C17 C19 110.2(2)
C12 C17 H17A 107.7
C18 C17 H17A 107.7
C19 C17 H17A 107.7
C17 C18 H18A 109.5
C17 C18 H18B 109.5
H18A C18 H18B 109.5
C17 C18 H18C 109.5
H18A C18 H18C 109.5
H18B C18 H18C 109.5
C17 C19 H19A 109.5
C17 C19 H19B 109.5
H19A C19 H19B 109.5
C17 C19 H19C 109.5
H19A C19 H19C 109.5
H19B C19 H19C 109.5
C16 C20 C21 111.2(2)
C16 C20 C22 112.47(19)
C21 C20 C22 108.8(2)
C16 C20 H20A 108.1
C21 C20 H20A 108.1
C22 C20 H20A 108.1
C20 C21 H21A 109.5
C20 C21 H21B 109.5
H21A C21 H21B 109.5
C20 C21 H21C 109.5
H21A C21 H21C 109.5
H21B C21 H21C 109.5
C20 C22 H22A 109.5
C20 C22 H22B 109.5
H22A C22 H22B 109.5
C20 C22 H22C 109.5
H22A C22 H22C 109.5
H22B C22 H22C 109.5
C24 C23 Zr1 93.29(14)
C24 C23 H23A 113.1
Zr1 C23 H23A 113.1
C24 C23 H23B 113.1
Zr1 C23 H23B 113.1
H23A C23 H23B 110.4
C25 C24 C29 116.5(2)
C25 C24 C23 120.1(2)
C29 C24 C23 123.2(2)
C25 C24 Zr1 88.89(13)
C29 C24 Zr1 123.24(15)
C23 C24 Zr1 54.66(11)
C26 C25 C24 121.9(2)
C26 C25 H25A 119.1
C24 C25 H25A 119.1
C27 C26 C25 120.3(2)
C27 C26 H26A 119.8
C25 C26 H26A 119.8
C28 C27 C26 119.2(2)
C28 C27 H27A 120.4
C26 C27 H27A 120.4
C27 C28 C29 120.8(2)
C27 C28 H28A 119.6
C29 C28 H28A 119.6
C28 C29 C24 121.3(2)
C28 C29 H29A 119.3
C24 C29 H29A 119.3
C31 C30 Zr1 113.67(16)
C31 C30 H30A 108.8
Zr1 C30 H30A 108.8
C31 C30 H30B 108.8
Zr1 C30 H30B 108.8
H30A C30 H30B 107.7
C36 C31 C32 116.3(2)
C36 C31 C30 121.7(2)
C32 C31 C30 121.8(2)
C33 C32 C31 121.3(3)
C33 C32 H32A 119.4
C31 C32 H32A 119.4
C32 C33 C34 121.1(3)
C32 C33 H33A 119.4
C34 C33 H33A 119.4
C35 C34 C33 119.0(3)
C35 C34 H34A 120.5
C33 C34 H34A 120.5
C34 C35 C36 120.7(3)
C34 C35 H35A 119.6
C36 C35 H35A 119.6
C35 C36 C31 121.5(2)
C35 C36 H36A 119.3
C31 C36 H36A 119.3
C38 C37 Zr1 113.32(15)
C38 C37 H37A 108.9
Zr1 C37 H37A 108.9
C38 C37 H37B 108.9
Zr1 C37 H37B 108.9
H37A C37 H37B 107.7
C43 C38 C39 116.5(2)
C43 C38 C37 121.5(2)
C39 C38 C37 122.0(2)
C40 C39 C38 121.9(3)
C40 C39 H39A 119.1
C38 C39 H39A 119.1
C41 C40 C39 120.2(3)
C41 C40 H40A 119.9
C39 C40 H40A 119.9
C42 C41 C40 119.7(3)
C42 C41 H41A 120.2
C40 C41 H41A 120.2
C41 C42 C43 120.2(3)
C41 C42 H42A 119.9
C43 C42 H42A 119.9
C38 C43 C42 121.6(3)
C38 C43 H43A 119.2
C42 C43 H43A 119.2

loop_
_geom_bond_atom_site_label_1
_geom_bond_atom_site_label_2
_geom_bond_distance
Zr1 N2 2.1319(17)
Zr1 C23 2.266(2)
Zr1 C37 2.286(2)
Zr1 C30 2.303(3)
Zr1 N1 2.3315(18)
Zr1 C24 2.773(2)
N1 C1 1.290(3)
N1 C7 1.478(3)
N2 C6 1.399(3)
N2 C11 1.447(2)
C1 C6 1.460(3)
C1 C2 1.508(3)
C2 C3 1.517(4)
C2 H2A 0.9900
C2 H2B 0.9900
C3 C4 1.517(4)
C3 H3A 0.9900
C3 H3B 0.9900
C4 C5 1.487(3)
C4 H4A 0.9900
C4 H4B 0.9900
C5 C6 1.349(3)
C5 H5A 0.9500
C7 C8 1.524(3)
C7 H7A 0.9900
C7 H7B 0.9900
C8 C9 1.527(3)
C8 H8A 0.9900
C8 H8B 0.9900
C9 C10 1.518(3)
C9 H9A 0.9900
C9 H9B 0.9900
C10 H10A 0.9800
C10 H10B 0.9800
C10 H10C 0.9800
C11 C16 1.405(3)
C11 C12 1.407(3)
C12 C13 1.391(3)
C12 C17 1.515(3)
C13 C14 1.375(3)
C13 H13A 0.9500
C14 C15 1.374(3)
C14 H14A 0.9500
C15 C16 1.398(3)
C15 H15A 0.9500
C16 C20 1.518(3)
C17 C18 1.515(4)
C17 C19 1.523(3)
C17 H17A 1.0000
C18 H18A 0.9800
C18 H18B 0.9800
C18 H18C 0.9800
C19 H19A 0.9800
C19 H19B 0.9800
C19 H19C 0.9800
C20 C21 1.530(3)
C20 C22 1.534(3)
C20 H20A 1.0000
C21 H21A 0.9800
C21 H21B 0.9800
C21 H21C 0.9800
C22 H22A 0.9800
C22 H22B 0.9800
C22 H22C 0.9800
C23 C24 1.474(3)
C23 H23A 0.9900
C23 H23B 0.9900
C24 C25 1.395(3)
C24 C29 1.407(3)
C25 C26 1.384(3)
C25 H25A 0.9500
C26 C27 1.379(3)
C26 H26A 0.9500
C27 C28 1.374(4)
C27 H27A 0.9500
C28 C29 1.381(3)
C28 H28A 0.9500
C29 H29A 0.9500
C30 C31 1.481(3)
C30 H30A 0.9900
C30 H30B 0.9900
C31 C36 1.402(3)
C31 C32 1.404(3)
C32 C33 1.375(4)
C32 H32A 0.9500
C33 C34 1.378(4)
C33 H33A 0.9500
C34 C35 1.365(4)
C34 H34A 0.9500
C35 C36 1.387(3)
C35 H35A 0.9500
C36 H36A 0.9500
C37 C38 1.485(3)
C37 H37A 0.9900
C37 H37B 0.9900
C38 C43 1.391(4)
C38 C39 1.396(3)
C39 C40 1.381(4)
C39 H39A 0.9500
C40 C41 1.373(5)
C40 H40A 0.9500
C41 C42 1.367(5)
C41 H41A 0.9500
C42 C43 1.392(4)
C42 H42A 0.9500
C43 H43A 0.9500
